data_4335150
loop_
_publ_author_name
'Qiang Gao'
'Xiqu Wang'
'Joshua Tapp'
'Angela Moeller'
'Allan J. Jacobson'

_publ_section_title
;
 Antimony Tartrate Transition-Metal-Oxo Chiral Clusters
;
_journal_name_full 'Inorganic Chemistry'
_journal_page_first 6610
_journal_page_last 6616
_journal_paper_doi 10.1021/ic4006345
_journal_volume 52
_journal_year 2013
_chemical_formula_sum 'C24 H12 Fe4 Mn5 O68.5 Sb6'
_chemical_formula_weight 2624.896
_space_group_IT_number 19
_symmetry_Int_Tables_number 19
_symmetry_space_group_name_Hall 'P 2ac 2ab'
_symmetry_space_group_name_H-M 'P 21 21 21'
_audit_creation_date 2013-03-06
_audit_creation_method SHELXL-97
_audit_update_record 2013-03-06
_cell_angle_alpha 90.000
_cell_angle_beta 90.000
_cell_angle_gamma 90.000
_cell_formula_units_Z 4
_cell_length_a 18.6454(8)
_cell_length_b 18.6450
_cell_length_c 20.4827(9)
_cell_volume 7120.7(4)
_refine_ls_R_factor_all 0.027
_cod_data_source_file ic4006345_si_002.cif
_cod_data_source_block 0116126
_cod_original_sg_symbol_Hall P_2ac_2ab
_cod_original_formula_sum 'Sb6 Fe4 Mn5 O68.5 C24 H12'
_cod_database_code 4335150

loop_
_symmetry_equiv_pos_site_id
_symmetry_equiv_pos_as_xyz
1 x,y,z
2 1/2-x,-y,1/2+z
3 1/2+x,1/2-y,-z
4 -x,1/2+y,1/2-z

loop_
_atom_site_aniso_label
_atom_site_aniso_U_11
_atom_site_aniso_U_22
_atom_site_aniso_U_33
_atom_site_aniso_U_12
_atom_site_aniso_U_13
_atom_site_aniso_U_23
Sb1 0.01539(12) 0.02341(13) 0.02148(13) 0.00003(10) 0.00174(11) -0.00200(12)
Sb2 0.01676(13) 0.02883(15) 0.02116(14) 0.00024(11) -0.00247(11) -0.00079(12)
Sb3 0.01519(12) 0.02491(13) 0.02134(13) -0.00318(10) 0.00028(11) -0.00108(12)
Sb4 0.01677(13) 0.02387(14) 0.02004(13) -0.00011(11) 0.00184(11) -0.00107(11)
Sb5 0.01578(12) 0.02166(13) 0.02073(13) -0.00022(10) -0.00183(11) 0.00229(12)
Sb6 0.01552(12) 0.02097(13) 0.01936(13) -0.00206(10) -0.00066(10) 0.00010(11)
Fe1 0.0154(3) 0.0193(3) 0.0175(3) -0.0007(2) -0.0002(2) -0.0004(2)
Fe2 0.0195(3) 0.0229(3) 0.0183(3) -0.0022(2) -0.0002(2) -0.0008(2)
Fe3 0.0171(3) 0.0222(3) 0.0186(3) -0.0007(2) 0.0001(2) -0.0019(2)
Fe4 0.0173(3) 0.0230(3) 0.0190(3) -0.0016(2) 0.0001(2) 0.0015(2)
Mn1 0.0262(4) 0.0246(3) 0.0213(3) 0.0019(3) -0.0019(3) -0.0007(3)
Mn2 0.0256(4) 0.0262(3) 0.0218(3) 0.0025(3) 0.0022(3) -0.0018(3)
Mn3 0.0285(4) 0.0379(4) 0.0263(4) -0.0030(3) 0.0023(3) -0.0066(3)
Mn4 0.0288(4) 0.0356(4) 0.0261(4) -0.0023(3) -0.0022(3) 0.0060(3)
Mn5 0.0502(5) 0.0313(4) 0.0350(4) 0.0017(3) 0.0044(4) 0.0026(3)
O1 0.0194(13) 0.0239(14) 0.0200(15) 0.0002(11) 0.0026(12) -0.0004(12)
O2 0.0170(13) 0.0191(13) 0.0211(14) 0.000(1) 0.0001(12) -0.0013(12)
O3 0.0138(13) 0.0298(16) 0.0203(15) 0.0007(11) 0.0006(12) 0.0007(13)
O4 0.0127(13) 0.0242(15) 0.0216(14) 0.0007(12) 0.0010(11) -0.0042(12)
O5 0.0134(13) 0.0270(15) 0.0190(14) -0.0027(11) -0.0021(11) 0.0006(12)
O6 0.0183(14) 0.0245(14) 0.0186(14) 0.0032(12) -0.0011(12) -0.0016(12)
O7 0.0151(13) 0.0213(14) 0.0208(14) -0.0015(10) 0.0014(12) -0.0014(12)
O8 0.0124(13) 0.0222(14) 0.0237(14) -0.0008(12) -0.0018(11) 0.0032(12)
O9 0.0325(18) 0.0299(17) 0.0237(16) -0.0047(14) -0.0030(13) -0.0004(13)
O10 0.076(3) 0.042(2) 0.027(2) -0.002(2) -0.0149(19) 0.0013(16)
O11 0.0311(17) 0.0251(16) 0.0190(15) -0.0034(13) -0.0034(13) 0.0005(12)
O12 0.0171(14) 0.0326(17) 0.0224(15) -0.0024(12) 0.0013(12) 0.0009(13)
O13 0.0299(16) 0.0286(16) 0.0275(17) -0.0074(13) 0.0055(14) -0.0011(14)
O14 0.0329(19) 0.042(2) 0.040(2) -0.0156(16) 0.0058(16) -0.0076(16)
O15 0.0323(18) 0.0344(18) 0.0274(17) 0.0009(14) -0.0022(14) 0.0019(14)
O16 0.056(2) 0.043(2) 0.040(2) 0.0129(19) -0.0032(19) 0.0125(17)
O17 0.0266(16) 0.0268(16) 0.0241(16) -0.0004(13) 0.0022(13) -0.0002(12)
O18 0.0201(14) 0.0236(15) 0.0234(15) 0.0051(11) 0.0021(13) -0.0001(13)
O19 0.0262(16) 0.0324(17) 0.0218(16) 0.0051(14) 0.0015(12) -0.0017(13)
O20 0.0376(19) 0.052(2) 0.034(2) 0.0190(17) 0.0027(17) -0.0085(17)
O21 0.0321(18) 0.0286(17) 0.0268(17) -0.0017(14) 0.0010(14) -0.0026(13)
O22 0.049(2) 0.0293(18) 0.034(2) -0.0095(16) -0.0085(16) -0.0070(15)
O23 0.0297(17) 0.0223(15) 0.0237(16) -0.0029(13) 0.0005(13) -0.0036(12)
O24 0.0206(15) 0.0229(15) 0.0263(16) -0.0051(12) -0.0044(12) 0.0021(13)
O25 0.0303(17) 0.0325(18) 0.0268(18) -0.0073(14) -0.0073(14) 0.0048(14)
O26 0.053(2) 0.064(3) 0.044(2) -0.017(2) -0.030(2) 0.015(2)
O27 0.0378(19) 0.0242(16) 0.0261(17) 0.0014(14) -0.0047(14) -0.0035(13)
O28 0.049(2) 0.0334(19) 0.045(2) 0.0127(17) -0.0053(18) -0.0189(16)
O29 0.0282(15) 0.0204(14) 0.0218(15) -0.0005(12) -0.0018(13) 0.0015(12)
O30 0.0224(15) 0.0268(15) 0.0221(16) 0.0039(12) -0.0020(12) -0.0008(12)
O31 0.0312(17) 0.0312(17) 0.0218(16) 0.0069(14) -0.0023(13) 0.0007(13)
O32 0.046(2) 0.049(2) 0.0291(19) 0.0189(19) -0.0017(16) 0.0031(16)
O33 0.0281(17) 0.0269(17) 0.0245(16) -0.0058(13) 0.0018(13) 0.0000(13)
O34 0.068(3) 0.043(2) 0.0228(19) -0.0039(19) 0.0090(18) -0.0036(15)
O35 0.0313(16) 0.0214(14) 0.0192(15) -0.0009(13) 0.0034(12) 0.0003(12)
O36 0.0188(15) 0.0327(17) 0.0211(15) -0.0032(12) -0.0003(12) -0.0018(13)
O37 0.0271(16) 0.0265(16) 0.0255(17) -0.0058(13) -0.0046(13) 0.0005(13)
O38 0.0287(18) 0.0390(19) 0.037(2) -0.0096(15) -0.0103(15) 0.0052(16)
O39 0.0340(17) 0.0206(15) 0.0240(16) -0.0006(13) 0.0011(14) 0.0022(12)
O40 0.048(2) 0.0211(16) 0.0269(18) -0.0012(15) 0.0086(15) 0.0031(13)
O41 0.0244(16) 0.0213(15) 0.0188(14) -0.0012(12) 0.0008(11) 0.0021(11)
O42 0.0232(15) 0.0249(15) 0.0193(15) -0.0020(12) 0.0038(12) 0.0005(11)
O43 0.0317(17) 0.0291(17) 0.0266(17) -0.0064(14) 0.0081(14) -0.0058(13)
O44 0.043(2) 0.039(2) 0.049(2) -0.0089(16) 0.0234(18) -0.0149(17)
O45W 0.052(2) 0.0352(19) 0.0296(19) -0.0053(17) 0.0144(17) -0.0092(15)
O46W 0.035(2) 0.048(2) 0.047(2) 0.0039(17) 0.0041(17) 0.0131(18)
O47W 0.040(2) 0.065(3) 0.057(3) 0.007(2) 0.012(2) -0.012(2)
O48W 0.065(3) 0.045(2) 0.047(2) -0.012(2) -0.010(2) -0.0087(18)
O49W 0.130(5) 0.083(4) 0.038(3) 0.034(3) -0.021(3) -0.002(2)
O50W 0.092(3) 0.053(3) 0.028(2) -0.009(2) 0.012(2) 0.0035(18)
O51W 0.061(3) 0.042(2) 0.062(3) -0.007(2) 0.020(2) 0.016(2)
O52W 0.050(2) 0.069(3) 0.042(2) 0.022(2) -0.0162(19) -0.002(2)
O53W 0.061(2) 0.0318(19) 0.033(2) 0.0047(17) -0.0037(17) 0.0023(15)
O54W 0.123(5) 0.081(3) 0.043(3) 0.016(3) -0.003(3) -0.020(2)
O55W 0.096(4) 0.045(3) 0.087(4) 0.025(2) -0.007(3) 0.007(2)
O56W 0.065(3) 0.067(3) 0.059(3) -0.023(2) -0.008(2) 0.015(2)
O57W 0.050(2) 0.044(2) 0.060(3) 0.0036(19) 0.013(2) 0.0130(19)
O58W 0.048(2) 0.033(2) 0.050(2) 0.0063(16) 0.0090(18) 0.0044(17)
C1 0.025(2) 0.037(3) 0.024(2) -0.003(2) 0.0033(18) -0.0022(19)
C2 0.021(2) 0.032(2) 0.018(2) -0.0055(18) -0.0005(16) 0.0010(17)
C3 0.021(2) 0.029(2) 0.019(2) -0.0026(17) -0.0004(16) 0.0047(17)
C4 0.025(2) 0.025(2) 0.024(2) -0.0055(18) 0.0039(18) 0.0055(17)
C5 0.026(2) 0.028(2) 0.029(2) 0.0046(19) -0.0063(19) 0.0014(19)
C6 0.025(2) 0.023(2) 0.027(2) 0.0037(18) -0.0035(18) 0.0019(18)
C7 0.020(2) 0.023(2) 0.032(3) 0.0051(16) 0.0008(18) 0.0008(18)
C8 0.022(2) 0.028(2) 0.029(2) -0.0003(18) -0.0033(18) -0.0041(18)
C9 0.024(2) 0.031(2) 0.023(2) -0.0017(19) 0.0031(18) -0.0030(18)
C10 0.020(2) 0.029(2) 0.023(2) -0.0008(18) -0.0003(17) -0.0066(18)
C11 0.019(2) 0.030(2) 0.025(2) -0.0034(18) -0.0006(17) -0.0074(18)
C12 0.029(2) 0.039(3) 0.022(2) -0.005(2) -0.0029(19) 0.0009(19)
C13 0.019(2) 0.026(2) 0.032(2) -0.0009(17) 0.0021(18) -0.0018(19)
C14 0.024(2) 0.021(2) 0.027(2) 0.0004(17) 0.0026(18) -0.0012(17)
C15 0.024(2) 0.020(2) 0.027(2) 0.0021(17) 0.0012(17) -0.0008(17)
C16 0.022(2) 0.024(2) 0.026(2) 0.0023(16) -0.0041(19) 0.0077(18)
C17 0.022(2) 0.033(3) 0.025(2) -0.0037(19) -0.0007(18) 0.0029(19)
C18 0.020(2) 0.025(2) 0.019(2) -0.0011(16) -0.0011(16) -0.0048(16)
C19 0.019(2) 0.029(2) 0.022(2) 0.0002(17) -0.0031(16) -0.0050(17)
C20 0.023(2) 0.024(2) 0.024(2) 0.0016(17) 0.0000(17) -0.0030(17)
C21 0.022(2) 0.025(2) 0.023(2) -0.0046(18) -0.0024(18) 0.0012(17)
C22 0.0157(19) 0.025(2) 0.022(2) 0.0011(16) 0.0041(15) 0.0014(17)
C23 0.021(2) 0.026(2) 0.017(2) -0.0011(17) -0.0003(16) 0.0036(16)
C24 0.032(2) 0.024(2) 0.016(2) -0.0053(18) 0.0034(18) -0.0005(17)

loop_
_atom_site_label
_atom_site_type_symbol
_atom_site_fract_x
_atom_site_fract_y
_atom_site_fract_z
_atom_site_occupancy
_atom_site_symmetry_multiplicity
_atom_site_Wyckoff_symbol
_atom_site_calc_flag
_atom_site_thermal_displace_type
_atom_site_U_iso_or_equiv
Sb1 Sb 0.7608(0) 0.1956(0) 0.4561(0) 1.000 4 a d Uani 0.02009(6)
Sb2 Sb 0.765(0) 0.1909(0) 0.6302(0) 1.000 4 a d Uani 0.02225(6)
Sb3 Sb 0.7706(0) 0.3607(0) 0.5487(0) 1.000 4 a d Uani 0.02048(6)
Sb4 Sb 0.445(0) 0.3232(0) 0.6258(0) 1.000 4 a d Uani 0.02023(6)
Sb5 Sb 0.4497(0) 0.3048(0) 0.4525(0) 1.000 4 a d Uani 0.01939(6)
Sb6 Sb 0.4397(0) 0.148(0) 0.5538(0) 1.000 4 a d Uani 0.01861(6)
Fe1 Fe 0.6051(0) 0.2539(0) 0.5447(0) 1.000 4 a d Uani 0.01741(11)
Fe2 Fe 0.6051(0) 0.260(0) 0.6966(0) 1.000 4 a d Uani 0.02019(13)
Fe3 Fe 0.5995(0) 0.1071(0) 0.4757(0) 1.000 4 a d Uani 0.01931(12)
Fe4 Fe 0.6113(0) 0.3946(0) 0.4648(0) 1.000 4 a d Uani 0.01976(12)
Mn1 Mn 0.6092(0) 0.4171(0) 0.6226(0) 1.000 4 a d Uani 0.02404(14)
Mn2 Mn 0.6005(0) 0.0954(0) 0.6356(0) 1.000 4 a d Uani 0.02455(14)
Mn3 Mn 0.6663(0) 0.090(0) 0.3266(0) 1.000 4 a d Uani 0.03089(16)
Mn4 Mn 0.5441(0) 0.4006(0) 0.3147(0) 1.000 4 a d Uani 0.03019(16)
Mn5 Mn 0.4088(0) 0.857(0) 0.5422(0) 1.000 4 a d Uani 0.03881(18)
O1 O 0.7810(1) 0.2485(2) 0.5446(2) 1.000 4 a d Uani 0.0211(6)
O2 O 0.4287(1) 0.2588(1) 0.5430(1) 1.000 4 a d Uani 0.0191(6)
O3 O 0.6608(1) 0.2111(2) 0.6237(1) 1.000 4 a d Uani 0.0213(6)
O4 O 0.6597(1) 0.1942(2) 0.4826(1) 1.000 4 a d Uani 0.0195(6)
O5 O 0.6648(1) 0.3471(2) 0.5411(1) 1.000 4 a d Uani 0.0198(6)
O6 O 0.5493(2) 0.3017(2) 0.6203(1) 1.000 4 a d Uani 0.0205(6)
O7 O 0.5453(1) 0.1618(1) 0.5470(1) 1.000 4 a d Uani 0.0191(6)
O8 O 0.5507(1) 0.3083(2) 0.4776(1) 1.000 4 a d Uani 0.0194(6)
O9 O 0.7130(2) 0.1940(2) 0.3500(2) 1.000 4 a d Uani 0.0287(7)
O10 O 0.6993(2) 0.2630(2) 0.2624(2) 1.000 4 a d Uani 0.0484(10)
O11 O 0.7613(2) 0.2975(2) 0.4257(1) 1.000 4 a d Uani 0.0251(6)
O12 O 0.6346(2) 0.3694(2) 0.3732(2) 1.000 4 a d Uani 0.0240(6)
O13 O 0.7007(2) 0.4550(2) 0.4499(2) 1.000 4 a d Uani 0.0287(7)
O14 O 0.8005(2) 0.4619(2) 0.3899(2) 1.000 4 a d Uani 0.0382(9)
O15 O 0.7193(2) 0.0854(2) 0.6780(2) 1.000 4 a d Uani 0.0314(7)
O16 O 0.7560(2) -0.0272(2) 0.6770(2) 1.000 4 a d Uani 0.0461(10)
O17 O 0.7711(2) 0.1129(2) 0.5618(2) 1.000 4 a d Uani 0.0259(6)
O18 O 0.6366(2) 0.0468(2) 0.5488(2) 1.000 4 a d Uani 0.0224(6)
O19 O 0.6841(2) 0.0557(2) 0.4314(2) 1.000 4 a d Uani 0.0268(7)
O20 O 0.7707(2) -0.0250(2) 0.4434(2) 1.000 4 a d Uani 0.0411(9)
O21 O 0.7357(2) 0.4599(2) 0.6083(2) 1.000 4 a d Uani 0.0292(7)
O22 O 0.7818(2) 0.5106(2) 0.6984(2) 1.000 4 a d Uani 0.0374(8)
O23 O 0.7788(2) 0.3314(2) 0.6434(2) 1.000 4 a d Uani 0.0252(7)
O24 O 0.6473(2) 0.3568(2) 0.7014(2) 1.000 4 a d Uani 0.0233(6)
O25 O 0.6847(2) 0.2426(2) 0.7625(2) 1.000 4 a d Uani 0.0299(7)
O26 O 0.7739(2) 0.2945(2) 0.8161(2) 1.000 4 a d Uani 0.0536(11)
O27 O 0.4877(2) 0.4305(2) 0.6658(2) 1.000 4 a d Uani 0.0294(7)
O28 O 0.4376(2) 0.5383(2) 0.6608(2) 1.000 4 a d Uani 0.0423(9)
O29 O 0.4386(2) 0.3944(2) 0.5510(2) 1.000 4 a d Uani 0.0235(6)
O30 O 0.5729(2) 0.4589(2) 0.5339(1) 1.000 4 a d Uani 0.0237(6)
O31 O 0.5278(2) 0.4451(2) 0.4168(2) 1.000 4 a d Uani 0.0281(7)
O32 O 0.4410(2) 0.5252(2) 0.4255(2) 1.000 4 a d Uani 0.0415(9)
O33 O 0.4972(2) 0.2965(2) 0.3459(2) 1.000 4 a d Uani 0.0265(7)
O34 O 0.5084(2) 0.2194(2) 0.2633(2) 1.000 4 a d Uani 0.0449(9)
O35 O 0.4500(2) 0.1999(2) 0.4291(1) 1.000 4 a d Uani 0.0240(6)
O36 O 0.5753(2) 0.1238(2) 0.3822(2) 1.000 4 a d Uani 0.0242(6)
O37 O 0.5099(2) 0.0450(2) 0.4654(2) 1.000 4 a d Uani 0.0264(7)
O38 O 0.4108(2) 0.0322(2) 0.4060(2) 1.000 4 a d Uani 0.0350(8)
O39 O 0.4786(2) 0.0549(2) 0.6187(2) 1.000 4 a d Uani 0.0262(7)
O40 O 0.4315(2) 0.0079(2) 0.7097(2) 1.000 4 a d Uani 0.0321(8)
O41 O 0.4296(2) 0.1844(2) 0.6467(1) 1.000 4 a d Uani 0.0215(6)
O42 O 0.5621(2) 0.1633(2) 0.7081(1) 1.000 4 a d Uani 0.0225(6)
O43 O 0.5257(2) 0.2828(2) 0.7606(2) 1.000 4 a d Uani 0.0291(7)
O44 O 0.4294(2) 0.2400(2) 0.8104(2) 1.000 4 a d Uani 0.0439(10)
O45W O 0.6119(2) 0.5203(2) 0.6677(2) 1.000 4 a d Uani 0.0389(8)
O46W O 0.5947(2) 0.0012(2) 0.7016(2) 1.000 4 a d Uani 0.0432(9)
O47W O 0.7754(2) 0.0489(2) 0.3102(2) 1.000 4 a d Uani 0.0540(11)
O48W O 0.6280(2) -0.0209(2) 0.3098(2) 1.000 4 a d Uani 0.0522(11)
O49W O 0.6398(3) 0.1243(3) 0.2298(2) 1.000 4 a d Uani 0.0837(17)
O50W O+0 0.5495(3) 0.3502(2) 0.2203(2) 1.000 4 a d Uani 0.0580(12)
O51W O+0 0.5969(2) 0.4949(2) 0.2772(2) 1.000 4 a d Uani 0.0551(11)
O52W O+0 0.4362(2) 0.4473(2) 0.3085(2) 1.000 4 a d Uani 0.0536(11)
O53W O 0.4163(2) 0.8788(2) 0.6469(2) 1.000 4 a d Uani 0.0417(9)
O54W O 0.4062(3) 0.8226(3) 0.4400(2) 1.000 4 a d Uani 0.0826(16)
O55W O 0.4609(3) 0.7552(2) 0.5602(3) 1.000 4 a d Uani 0.0759(15)
O56W O 0.2977(2) 0.8152(2) 0.5548(2) 1.000 4 a d Uani 0.0637(12)
O57W O 0.5169(2) 0.9083(2) 0.5279(2) 1.000 4 a d Uani 0.0513(10)
O58W O 0.3607(2) 0.9563(2) 0.5142(2) 1.000 4 a d Uani 0.0435(9)
O59W O 0.3130(3) 0.0998(3) 0.0031(3) 1.000 4 a d Uiso 0.0918(18)
O60W O 0.1056(3) 0.6276(3) 0.3649(2) 1.000 4 a d Uiso 0.0681(13)
O61W O 0.9536(3) 0.1061(3) 0.8848(3) 1.000 4 a d Uiso 0.1000(19)
O62W O 0.8747(3) 0.8365(3) 0.3743(3) 1.000 4 a d Uiso 0.1005(19)
O63W O 0.6957(3) 0.3559(3) 0.1538(3) 1.000 4 a d Uiso 0.0952(18)
O64W O 0.8371(4) 0.3495(3) 0.1219(4) 1.000 4 a d Uiso 0.110(2)
O65W O 0.7650(5) 0.1130(5) 0.8127(5) 1.000 4 a d Uiso 0.159(3)
O66W O 0.9091(5) 0.3712(5) 0.8286(5) 0.750 4 a d Uiso 0.127(3)
O67W O 0.2493(7) 0.6801(7) 0.3779(7) 0.750 4 a d Uiso 0.181(5)
O68W O 0.2819(10) 0.6668(10) 0.5023(10) 0.500 4 a d Uiso 0.170(7)
O69W O 0.4409(8) 0.6846(8) 0.3982(7) 0.500 4 a d Uiso 0.124(5)
O70W O 0.5659(8) 0.6948(8) 0.4732(8) 0.500 4 a d Uiso 0.127(5)
O71W O 0.8469(11) 0.2014(12) 0.9118(10) 0.500 4 a d Uiso 0.193(8)
C1 C 0.7177(2) 0.2537(3) 0.3198(2) 1.000 4 a d Uani 0.0285(10)
C2 C 0.7509(2) 0.3148(2) 0.3588(2) 1.000 4 a d Uani 0.0237(9)
H2 H 0.7981 0.3251 0.3398 1.000 4 a calc Uiso 0.02800
C3 C 0.7059(2) 0.3835(2) 0.3544(2) 1.000 4 a d Uani 0.0229(9)
H3 H 0.7067 0.4018 0.3096 1.000 4 a calc Uiso 0.02700
C4 C 0.7393(2) 0.4387(2) 0.4002(2) 1.000 4 a d Uani 0.0246(9)
C5 C 0.7465(2) 0.0308(2) 0.6502(2) 1.000 4 a d Uani 0.0277(10)
C6 C 0.7633(2) 0.0399(2) 0.5773(2) 1.000 4 a d Uani 0.0253(9)
H6 H 0.8078 0.0145 0.5668 1.000 4 a calc Uiso 0.03000
C7 C 0.7007(2) 0.0072(2) 0.5379(2) 1.000 4 a d Uani 0.0253(9)
H7 H 0.6936 -0.0430 0.5507 1.000 4 a calc Uiso 0.03000
C8 C 0.7214(2) 0.0114(2) 0.4658(2) 1.000 4 a d Uani 0.0262(10)
C9 C 0.7651(2) 0.4580(2) 0.6663(2) 1.000 4 a d Uani 0.0258(9)
C10 C 0.7742(2) 0.3824(2) 0.6939(2) 1.000 4 a d Uani 0.0241(9)
H10 H 0.8184 0.3808 0.7198 1.000 4 a calc Uiso 0.02900
C11 C 0.7104(2) 0.3650(2) 0.7384(2) 1.000 4 a d Uani 0.0248(9)
H11 H 0.7037 0.4044 0.7695 1.000 4 a calc Uiso 0.03000
C12 C 0.7249(3) 0.2966(3) 0.7760(2) 1.000 4 a d Uani 0.0299(10)
C13 C 0.4579(2) 0.4826(2) 0.6345(2) 1.000 4 a d Uani 0.0255(9)
C14 C 0.4464(2) 0.4684(2) 0.5624(2) 1.000 4 a d Uani 0.0239(9)
H14 H 0.4022 0.4927 0.5487 1.000 4 a calc Uiso 0.02900
C15 C 0.5097(2) 0.4980(2) 0.5209(2) 1.000 4 a d Uani 0.0235(9)
H15 H 0.5175 0.5486 0.5317 1.000 4 a calc Uiso 0.02800
C16 C 0.4896(2) 0.4915(2) 0.4489(2) 1.000 4 a d Uani 0.0241(9)
C17 C 0.4920(2) 0.2345(2) 0.3204(2) 1.000 4 a d Uani 0.0268(10)
C18 C 0.4587(2) 0.1766(2) 0.3645(2) 1.000 4 a d Uani 0.0209(9)
H18 H 0.4112 0.1645 0.3470 1.000 4 a calc Uiso 0.02500
C19 C 0.5048(2) 0.1076(2) 0.3645(2) 1.000 4 a d Uani 0.0234(9)
H19 H 0.5041 0.0858 0.3210 1.000 4 a calc Uiso 0.02800
C20 C 0.4717(2) 0.0564(2) 0.4139(2) 1.000 4 a d Uani 0.0236(9)
C21 C 0.4479(2) 0.0595(2) 0.6762(2) 1.000 4 a d Uani 0.0235(9)
C22 C 0.4347(2) 0.1365(2) 0.7002(2) 1.000 4 a d Uani 0.0209(8)
H22 H 0.3901 0.1381 0.7254 1.000 4 a calc Uiso 0.02500
C23 C 0.4979(2) 0.1589(2) 0.7441(2) 1.000 4 a d Uani 0.0210(9)
H23 H 0.5037 0.1231 0.7787 1.000 4 a calc Uiso 0.02500
C24 C 0.4815(2) 0.2320(2) 0.7755(2) 1.000 4 a d Uani 0.0242(9)

loop_
_atom_type_symbol
_atom_type_oxidation_number
_atom_type_radius_bond
Sb ? 1.200
Fe ? 1.200
Mn ? 1.200
O ? 1.200
O+0 0.000 0.660
C ? 1.200
H ? 1.200

loop_
_geom_angle_atom_site_label_1
_geom_angle_atom_site_label_2
_geom_angle_atom_site_label_3
_geom_angle
_geom_angle_publ_flag
O4 Sb1 O11 95.97(12) no
O4 Sb1 O1 86.56(11) no
O11 Sb1 O1 79.71(11) no
O4 Sb1 O9 83.74(11) no
O11 Sb1 O9 74.09(11) no
O1 Sb1 O9 150.87(11) no
O3 Sb2 O17 98.37(12) no
O3 Sb2 O1 89.18(11) no
O17 Sb2 O1 77.26(12) no
O3 Sb2 O15 80.40(12) no
O17 Sb2 O15 73.04(12) no
O1 Sb2 O15 146.57(11) no
O5 Sb3 O23 96.62(12) no
O5 Sb3 O1 87.83(11) no
O23 Sb3 O1 76.27(12) no
O5 Sb3 O21 82.16(11) no
O23 Sb3 O21 74.37(12) no
O1 Sb3 O21 147.56(11) no
O6 Sb4 O29 98.41(12) no
O6 Sb4 O2 88.90(11) no
O29 Sb4 O2 75.87(11) no
O6 Sb4 O27 81.82(12) no
O29 Sb4 O27 73.80(11) no
O2 Sb4 O27 146.50(11) no
O8 Sb5 O35 95.32(12) no
O8 Sb5 O2 87.70(11) no
O35 Sb5 O2 79.14(11) no
O8 Sb5 O33 83.39(11) no
O35 Sb5 O33 73.48(11) no
O2 Sb5 O33 150.19(11) no
O7 Sb6 O41 96.51(12) no
O7 Sb6 O2 87.79(10) no
O41 Sb6 O2 76.07(11) no
O7 Sb6 O39 79.99(11) no
O41 Sb6 O39 74.88(11) no
O2 Sb6 O39 146.84(10) no
O4 Fe1 O8 96.11(12) no
O4 Fe1 O7 79.75(12) no
O8 Fe1 O7 99.57(11) no
O4 Fe1 O5 100.06(12) no
O8 Fe1 O5 79.68(11) no
O7 Fe1 O5 179.21(11) no
O4 Fe1 O6 170.25(12) no
O8 Fe1 O6 92.32(12) no
O7 Fe1 O6 94.03(11) no
O5 Fe1 O6 86.25(11) no
O4 Fe1 O3 91.54(12) no
O8 Fe1 O3 171.17(12) no
O7 Fe1 O3 86.11(11) no
O5 Fe1 O3 94.67(11) no
O6 Fe1 O3 80.47(11) no
O24 Fe2 O42 170.39(12) no
O24 Fe2 O43 93.84(13) no
O42 Fe2 O43 79.61(13) no
O24 Fe2 O25 79.73(12) no
O42 Fe2 O25 94.12(13) no
O43 Fe2 O25 97.91(13) no
O24 Fe2 O6 83.77(12) no
O42 Fe2 O6 103.40(12) no
O43 Fe2 O6 92.50(12) no
O25 Fe2 O6 161.00(13) no
O24 Fe2 O3 104.02(12) no
O42 Fe2 O3 83.48(12) no
O43 Fe2 O3 160.71(12) no
O25 Fe2 O3 92.49(12) no
O6 Fe2 O3 82.39(11) no
O4 Fe3 O36 94.00(12) no
O4 Fe3 O18 102.22(12) no
O36 Fe3 O18 152.60(13) no
O4 Fe3 O37 159.39(12) no
O36 Fe3 O37 78.69(12) no
O18 Fe3 O37 92.36(12) no
O4 Fe3 O7 79.66(11) no
O36 Fe3 O7 119.72(12) no
O18 Fe3 O7 85.18(12) no
O37 Fe3 O7 87.25(11) no
O4 Fe3 O19 88.84(12) no
O36 Fe3 O19 79.79(12) no
O18 Fe3 O19 78.63(12) no
O37 Fe3 O19 108.46(12) no
O7 Fe3 O19 157.71(12) no
O12 Fe4 O8 93.35(12) no
O12 Fe4 O30 153.58(13) no
O8 Fe4 O30 100.89(12) no
O12 Fe4 O13 79.07(12) no
O8 Fe4 O13 159.35(12) no
O30 Fe4 O13 93.88(12) no
O12 Fe4 O5 120.80(12) no
O8 Fe4 O5 79.98(11) no
O30 Fe4 O5 83.84(12) no
O13 Fe4 O5 87.41(12) no
O12 Fe4 O31 79.80(12) no
O8 Fe4 O31 90.20(12) no
O30 Fe4 O31 78.03(12) no
O13 Fe4 O31 107.06(12) no
O5 Fe4 O31 157.37(12) no
O30 Mn1 O24 168.96(12) no
O30 Mn1 O45W 92.76(13) no
O24 Mn1 O45W 98.19(12) no
O30 Mn1 O5 74.51(11) no
O24 Mn1 O5 95.72(11) no
O45W Mn1 O5 142.60(12) no
O30 Mn1 O6 99.46(11) no
O24 Mn1 O6 72.22(10) no
O45W Mn1 O6 144.99(12) no
O5 Mn1 O6 72.4(1) no
O30 Mn1 O27 88.66(11) no
O24 Mn1 O27 95.18(11) no
O45W Mn1 O27 76.89(12) no
O5 Mn1 O27 136.04(10) no
O6 Mn1 O27 70.79(10) no
O30 Mn1 O21 94.83(11) no
O24 Mn1 O21 86.67(11) no
O45W Mn1 O21 75.02(12) no
O5 Mn1 O21 71.33(10) no
O6 Mn1 O21 135.52(10) no
O27 Mn1 O21 151.82(11) no
O42 Mn2 O18 167.13(12) no
O42 Mn2 O46W 91.79(13) no
O18 Mn2 O46W 100.94(13) no
O42 Mn2 O15 96.18(12) no
O18 Mn2 O15 88.69(11) no
O46W Mn2 O15 76.26(13) no
O42 Mn2 O39 88.19(11) no
O18 Mn2 O39 92.60(11) no
O46W Mn2 O39 78.14(12) no
O15 Mn2 O39 154.14(12) no
O42 Mn2 O7 94.4(1) no
O18 Mn2 O7 73.91(11) no
O46W Mn2 O7 147.01(12) no
O15 Mn2 O7 134.86(11) no
O39 Mn2 O7 69.73(10) no
O42 Mn2 O3 72.06(11) no
O18 Mn2 O3 98.48(11) no
O46W Mn2 O3 141.47(12) no
O15 Mn2 O3 71.24(10) no
O39 Mn2 O3 133.82(10) no
O7 Mn2 O3 70.70(9) no
O49W Mn3 O36 102.84(15) no
O49W Mn3 O9 91.75(17) no
O36 Mn3 O9 86.42(12) no
O49W Mn3 O47W 100.17(18) no
O36 Mn3 O47W 156.57(13) no
O9 Mn3 O47W 88.52(13) no
O49W Mn3 O48W 93.48(18) no
O36 Mn3 O48W 95.85(13) no
O9 Mn3 O48W 173.69(13) no
O47W Mn3 O48W 87.09(14) no
O49W Mn3 O19 174.89(14) no
O36 Mn3 O19 72.18(11) no
O9 Mn3 O19 89.11(12) no
O47W Mn3 O19 84.89(13) no
O48W Mn3 O19 85.99(13) no
O12 Mn4 O50W 110.22(15) no
O12 Mn4 O51W 93.50(13) no
O50W Mn4 O51W 90.81(15) no
O12 Mn4 O52W 149.22(13) no
O50W Mn4 O52W 99.41(17) no
O51W Mn4 O52W 94.25(14) no
O12 Mn4 O33 84.99(12) no
O50W Mn4 O33 83.99(13) no
O51W Mn4 O33 173.71(13) no
O52W Mn4 O33 90.12(13) no
O12 Mn4 O31 72.02(12) no
O50W Mn4 O31 173.43(14) no
O51W Mn4 O31 95.24(14) no
O52W Mn4 O31 77.63(13) no
O33 Mn4 O31 90.12(12) no
O58W Mn5 O55W 174.15(15) no
O58W Mn5 O53W 97.39(14) no
O55W Mn5 O53W 88.09(19) no
O58W Mn5 O54W 89.33(18) no
O55W Mn5 O54W 85.21(21) no
O53W Mn5 O54W 173.27(15) no
O58W Mn5 O56W 86.80(14) no
O55W Mn5 O56W 95.23(18) no
O53W Mn5 O56W 90.59(15) no
O54W Mn5 O56W 89.32(18) no
O58W Mn5 O57W 88.40(14) no
O55W Mn5 O57W 89.60(17) no
O53W Mn5 O57W 89.49(15) no
O54W Mn5 O57W 91.16(18) no
O56W Mn5 O57W 175.17(14) no
Sb2 O1 Sb1 117.38(14) no
Sb2 O1 Sb3 117.87(13) no
Sb1 O1 Sb3 119.09(14) no
Sb5 O2 Sb6 118.94(13) no
Sb5 O2 Sb4 117.19(13) no
Sb6 O2 Sb4 117.77(12) no
Sb2 O3 Fe2 122.40(14) no
Sb2 O3 Fe1 127.87(14) no
Fe2 O3 Fe1 98.31(12) no
Sb2 O3 Mn2 106.00(11) no
Fe2 O3 Mn2 94.96(12) no
Fe1 O3 Mn2 100.76(12) no
Sb1 O4 Fe1 131.74(14) no
Sb1 O4 Fe3 122.46(14) no
Fe1 O4 Fe3 102.54(14) no
Sb3 O5 Fe4 118.97(13) no
Sb3 O5 Fe1 129.52(14) no
Fe4 O5 Fe1 97.36(12) no
Sb3 O5 Mn1 108.04(12) no
Fe4 O5 Mn1 95.02(11) no
Fe1 O5 Mn1 101.76(12) no
Sb4 O6 Fe2 122.23(14) no
Sb4 O6 Fe1 128.43(14) no
Fe2 O6 Fe1 98.83(12) no
Sb4 O6 Mn1 105.71(12) no
Fe2 O6 Mn1 95.11(11) no
Fe1 O6 Mn1 99.53(11) no
Sb6 O7 Fe1 130.44(14) no
Sb6 O7 Fe3 118.25(13) no
Fe1 O7 Fe3 97.59(11) no
Sb6 O7 Mn2 107.53(11) no
Fe1 O7 Mn2 102.39(11) no
Fe3 O7 Mn2 94.04(11) no
Sb5 O8 Fe4 122.78(14) no
Sb5 O8 Fe1 131.14(14) no
Fe4 O8 Fe1 102.41(13) no
C1 O9 Mn3 134.19(32) no
C1 O9 Sb1 114.23(26) no
Mn3 O9 Sb1 111.53(13) no
C2 O11 Sb1 121.06(24) no
C3 O12 Fe4 114.88(24) no
C3 O12 Mn4 122.56(23) no
Fe4 O12 Mn4 106.91(14) no
C4 O13 Fe4 116.55(26) no
C5 O15 Sb2 109.74(26) no
C5 O15 Mn2 105.59(25) no
Sb2 O15 Mn2 96.82(12) no
C6 O17 Sb2 122.26(24) no
C7 O18 Fe3 117.77(23) no
C7 O18 Mn2 128.59(24) no
Fe3 O18 Mn2 106.32(14) no
C8 O19 Fe3 118.10(25) no
C8 O19 Mn3 141.09(27) no
Fe3 O19 Mn3 100.06(13) no
C9 O21 Sb3 109.87(25) no
C9 O21 Mn1 106.21(24) no
Sb3 O21 Mn1 94.13(11) no
C10 O23 Sb3 121.20(25) no
C11 O24 Fe2 117.36(23) no
C11 O24 Mn1 129.86(24) no
Fe2 O24 Mn1 108.57(13) no
C12 O25 Fe2 116.38(30) no
C13 O27 Sb4 109.20(24) no
C13 O27 Mn1 107.20(25) no
Sb4 O27 Mn1 95.86(12) no
C14 O29 Sb4 120.65(23) no
C15 O30 Fe4 118.61(23) no
C15 O30 Mn1 128.80(24) no
Fe4 O30 Mn1 106.11(13) no
C16 O31 Fe4 118.35(26) no
C16 O31 Mn4 141.56(27) no
Fe4 O31 Mn4 99.82(13) no
C17 O33 Mn4 134.83(27) no
C17 O33 Sb5 114.30(26) no
Mn4 O33 Sb5 110.84(13) no
C18 O35 Sb5 121.65(23) no
C19 O36 Fe3 115.46(24) no
C19 O36 Mn3 122.95(23) no
Fe3 O36 Mn3 106.62(14) no
C20 O37 Fe3 116.30(25) no
C21 O39 Sb6 109.39(24) no
C21 O39 Mn2 105.15(24) no
Sb6 O39 Mn2 98.29(12) no
C22 O41 Sb6 120.55(24) no
C23 O42 Fe2 117.23(23) no
C23 O42 Mn2 129.14(24) no
Fe2 O42 Mn2 109.27(13) no
C24 O43 Fe2 117.71(26) no
O10 C1 O9 124.29(42) no
O10 C1 C2 120.43(38) no
O9 C1 C2 115.24(42) no
O11 C2 C1 113.03(32) no
O11 C2 C3 108.74(31) no
C1 C2 C3 111.81(34) no
O12 C3 C4 110.09(30) no
O12 C3 C2 110.12(30) no
C4 C3 C2 107.7(3) no
O14 C4 O13 124.69(37) no
O14 C4 C3 120.47(35) no
O13 C4 C3 114.75(34) no
O16 C5 O15 124.24(38) no
O16 C5 C6 120.26(37) no
O15 C5 C6 115.39(35) no
O17 C6 C5 110.39(31) no
O17 C6 C7 110.0(3) no
C5 C6 C7 108.08(32) no
O18 C7 C8 109.69(31) no
O18 C7 C6 110.36(30) no
C8 C7 C6 107.09(32) no
O20 C8 O19 123.49(37) no
O20 C8 C7 121.37(36) no
O19 C8 C7 115.14(34) no
O22 C9 O21 125.02(38) no
O22 C9 C10 120.88(35) no
O21 C9 C10 114.03(34) no
O23 C10 C9 110.98(31) no
O23 C10 C11 109.95(32) no
C9 C10 C11 109.20(31) no
O24 C11 C12 109.36(33) no
O24 C11 C10 110.57(30) no
C12 C11 C10 110.00(33) no
O26 C12 O25 123.55(47) no
O26 C12 C11 119.96(42) no
O25 C12 C11 116.48(44) no
O28 C13 O27 123.43(36) no
O28 C13 C14 122.05(37) no
O27 C13 C14 114.45(34) no
O29 C14 C13 110.35(31) no
O29 C14 C15 109.6(3) no
C13 C14 C15 111.29(33) no
O30 C15 C16 110.22(31) no
O30 C15 C14 110.33(30) no
C16 C15 C14 108.27(32) no
O32 C16 O31 124.00(38) no
O32 C16 C15 121.91(37) no
O31 C16 C15 114.05(34) no
O34 C17 O33 125.08(39) no
O34 C17 C18 119.57(37) no
O33 C17 C18 115.26(33) no
O35 C18 C17 112.58(32) no
O35 C18 C19 108.76(31) no
C17 C18 C19 111.05(30) no
O36 C19 C20 110.16(30) no
O36 C19 C18 110.03(30) no
C20 C19 C18 107.23(30) no
O38 C20 O37 123.78(37) no
O38 C20 C19 121.08(35) no
O37 C20 C19 114.97(34) no
O40 C21 O39 124.25(38) no
O40 C21 C22 121.07(34) no
O39 C21 C22 114.67(33) no
O41 C22 C21 110.63(30) no
O41 C22 C23 109.37(32) no
C21 C22 C23 108.51(31) no
O42 C23 C24 109.66(31) no
O42 C23 C22 111.1(3) no
C24 C23 C22 109.42(31) no
O44 C24 O43 123.99(38) no
O44 C24 C23 120.89(36) no
O43 C24 C23 115.10(32) no

loop_
_geom_bond_atom_site_label_1
_geom_bond_atom_site_label_2
_geom_bond_distance
_geom_bond_publ_flag
Sb1 O4 1.9623(26) no
Sb1 O11 1.9984(30) no
Sb1 O1 2.0963(30) no
Sb1 O9 2.3504(31) no
Sb2 O3 1.9825(26) no
Sb2 O17 2.0231(30) no
Sb2 O1 2.0781(30) no
Sb2 O15 2.3563(34) no
Sb3 O5 1.9953(26) no
Sb3 O23 2.0213(31) no
Sb3 O1 2.1018(28) no
Sb3 O21 2.3098(32) no
Sb4 O6 1.9879(28) no
Sb4 O29 2.0309(30) no
Sb4 O2 2.0999(28) no
Sb4 O27 2.3038(31) no
Sb5 O8 1.9537(26) no
Sb5 O35 2.0140(28) no
Sb5 O2 2.0799(28) no
Sb5 O33 2.3604(31) no
Sb6 O7 1.9910(26) no
Sb6 O41 2.0304(29) no
Sb6 O2 2.0884(26) no
Sb6 O39 2.3032(29) no
Fe1 O4 1.9734(29) no
Fe1 O8 1.9857(28) no
Fe1 O7 2.0482(27) no
Fe1 O5 2.0650(28) no
Fe1 O6 2.0670(29) no
Fe1 O3 2.0817(29) no
Fe2 O24 1.9721(29) no
Fe2 O42 1.9861(29) no
Fe2 O43 2.0219(32) no
Fe2 O25 2.0309(33) no
Fe2 O6 2.0337(29) no
Fe2 O3 2.0352(29) no
Fe3 O4 1.9775(29) no
Fe3 O36 1.9909(31) no
Fe3 O18 1.9962(30) no
Fe3 O37 2.0432(30) no
Fe3 O7 2.0484(28) no
Fe3 O19 2.0561(31) no
Fe4 O12 1.9824(31) no
Fe4 O8 1.9838(28) no
Fe4 O30 1.9881(30) no
Fe4 O13 2.034(3) no
Fe4 O5 2.0545(29) no
Fe4 O31 2.0683(32) no
Mn1 O30 2.0902(29) no
Mn1 O24 2.0915(30) no
Mn1 O45W 2.1343(34) no
Mn1 O5 2.3577(29) no
Mn1 O6 2.4241(29) no
Mn1 O27 2.4456(34) no
Mn1 O21 2.5069(33) no
Mn2 O42 2.0779(29) no
Mn2 O18 2.1066(31) no
Mn2 O46W 2.2172(39) no
Mn2 O15 2.3871(34) no
Mn2 O39 2.4193(32) no
Mn2 O7 2.4269(28) no
Mn2 O3 2.446(3) no
Mn3 O49W 2.1405(44) no
Mn3 O36 2.1399(30) no
Mn3 O9 2.1780(33) no
Mn3 O47W 2.1993(38) no
Mn3 O48W 2.2148(38) no
Mn3 O19 2.2641(32) no
Mn4 O12 2.1492(30) no
Mn4 O50W 2.1534(39) no
Mn4 O51W 2.1566(39) no
Mn4 O52W 2.1962(38) no
Mn4 O33 2.2237(33) no
Mn4 O31 2.2690(32) no
Mn5 O58W 2.1356(38) no
Mn5 O55W 2.1633(43) no
Mn5 O53W 2.1884(36) no
Mn5 O54W 2.1889(43) no
Mn5 O56W 2.2281(38) no
Mn5 O57W 2.2504(38) no
O9 C1 1.2769(61) no
O10 C1 1.2371(55) no
O11 C2 1.4219(50) no
O12 C3 1.4084(47) no
O13 C4 1.2839(51) no
O14 C4 1.2377(50) no
O15 C5 1.2720(51) no
O16 C5 1.2258(54) no
O17 C6 1.4043(48) no
O18 C7 1.4227(47) no
O19 C8 1.2902(49) no
O20 C8 1.2316(52) no
O21 C9 1.3097(51) no
O22 C9 1.2221(51) no
O23 C10 1.4078(50) no
O24 C11 1.4078(48) no
O25 C12 1.2860(64) no
O26 C12 1.2289(63) no
O27 C13 1.2896(49) no
O28 C13 1.2291(51) no
O29 C14 1.4071(47) no
O30 C15 1.4109(47) no
O31 C16 1.2999(50) no
O32 C16 1.2023(53) no
O33 C17 1.2715(49) no
O34 C17 1.2408(54) no
O35 C18 1.4025(50) no
O36 C19 1.3967(47) no
O37 C20 1.2905(50) no
O38 C20 1.2315(50) no
O39 C21 1.3118(51) no
O40 C21 1.2205(50) no
O41 C22 1.4158(49) no
O42 C23 1.4088(48) no
O43 C24 1.2929(49) no
O44 C24 1.2152(54) no
C1 C2 1.5229(63) no
C2 C3 1.5339(53) no
C3 C4 1.5255(55) no
C5 C6 1.5351(58) no
C6 C7 1.5445(54) no
C7 C8 1.5284(58) no
C9 C10 1.5282(53) no
C10 C11 1.5333(55) no
C11 C12 1.5142(65) no
C13 C14 1.5156(58) no
C14 C15 1.5557(54) no
C15 C16 1.5264(58) no
C17 C18 1.5385(55) no
C18 C19 1.5472(53) no
C19 C20 1.5219(55) no
C21 C22 1.5373(53) no
C22 C23 1.5400(55) no
C23 C24 1.5378(54) no
